data_7029418
loop_
_publ_author_name
'Frey, Julien'
'Curchod, Basile F. E.'
'Scopelliti, Rosario'
'Tavernelli, Ivano'
'Rothlisberger, Ursula'
'Nazeeruddin, Mohammad K.'
'Baranoff, Etienne'

_publ_section_title
;
 Structure-property relationships based on Hammett constants in
 cyclometalated iridium(iii) complexes: their application to the design of
 a fluorine-free FIrPic-like emitter.
;
_journal_issue 15
_journal_name_full 'Dalton transactions (Cambridge, England : 2003)'
_journal_page_first 5667
_journal_page_last 5679
_journal_paper_doi 10.1039/c3dt52739e
_journal_volume 43
_journal_year 2014
_chemical_formula_moiety 'C31 H31 Ir N2 O4'
_chemical_formula_sum 'C31 H31 Ir N2 O4'
_chemical_formula_weight 687.78
_chemical_name_systematic
; 
 ? 
;
_space_group_IT_number 2
_symmetry_cell_setting triclinic
_symmetry_space_group_name_Hall '-P 1'
_symmetry_space_group_name_H-M 'P -1'
_atom_sites_solution_hydrogens geom
_atom_sites_solution_primary direct
_atom_sites_solution_secondary difmap
_audit_creation_method SHELXL-97
_cell_angle_alpha 99.755(10)
_cell_angle_beta 92.785(7)
_cell_angle_gamma 103.058(16)
_cell_formula_units_Z 2
_cell_length_a 10.0818(16)
_cell_length_b 10.4988(19)
_cell_length_c 13.2307(9)
_cell_measurement_reflns_used 114
_cell_measurement_temperature 100(2)
_cell_measurement_theta_max 22
_cell_measurement_theta_min 3
_cell_volume 1339.0(4)
_computing_cell_refinement 'Dirax/lsq (Duisenberg & Schreurs, 1989-2000)'
_computing_data_collection 'Collect (Bruker AXS BV, 1997-2004)'
_computing_data_reduction 'EvalCCD (Duisenberg & Schreurs, 1990-2000)'
_computing_molecular_graphics 'Bruker SHELXTL'
_computing_publication_material 'Bruker SHELXTL'
_computing_structure_refinement 'SHELXL-97 (Sheldrick, 1997)'
_computing_structure_solution 'SHELXS-97 (Sheldrick, 1990)'
_diffrn_ambient_temperature 100(2)
_diffrn_measured_fraction_theta_full 0.989
_diffrn_measured_fraction_theta_max 0.989
_diffrn_measurement_device_type 'Bruker APEX II CCD'
_diffrn_measurement_method 'phi and omega scans'
_diffrn_radiation_monochromator graphite
_diffrn_radiation_source 'fine-focus sealed tube'
_diffrn_radiation_type MoK\a
_diffrn_radiation_wavelength 0.71073
_diffrn_reflns_av_R_equivalents 0.0293
_diffrn_reflns_av_sigmaI/netI 0.0290
_diffrn_reflns_limit_h_max 15
_diffrn_reflns_limit_h_min -15
_diffrn_reflns_limit_k_max 16
_diffrn_reflns_limit_k_min -16
_diffrn_reflns_limit_l_max 19
_diffrn_reflns_limit_l_min -20
_diffrn_reflns_number 36079
_diffrn_reflns_theta_full 34.00
_diffrn_reflns_theta_max 34.00
_diffrn_reflns_theta_min 3.34
_exptl_absorpt_coefficient_mu 5.025
_exptl_absorpt_correction_T_max 0.7467
_exptl_absorpt_correction_T_min 0.4169
_exptl_absorpt_correction_type multi-scan
_exptl_absorpt_process_details 'SADABS 2008, Bruker AXS, 2008'
_exptl_crystal_colour yellow
_exptl_crystal_density_diffrn 1.706
_exptl_crystal_density_method 'not measured'
_exptl_crystal_description prismatic
_exptl_crystal_F_000 680
_exptl_crystal_size_max 0.41
_exptl_crystal_size_mid 0.24
_exptl_crystal_size_min 0.12
_refine_diff_density_max 1.564
_refine_diff_density_min -1.084
_refine_diff_density_rms 0.118
_refine_ls_extinction_method none
_refine_ls_goodness_of_fit_ref 1.115
_refine_ls_hydrogen_treatment constr
_refine_ls_matrix_type full
_refine_ls_number_parameters 343
_refine_ls_number_reflns 10808
_refine_ls_number_restraints 0
_refine_ls_restrained_S_all 1.115
_refine_ls_R_factor_all 0.0268
_refine_ls_R_factor_gt 0.0209
_refine_ls_shift/su_max 0.001
_refine_ls_shift/su_mean 0.000
_refine_ls_structure_factor_coef Fsqd
_refine_ls_weighting_details 'calc w=1/[\s^2^(Fo^2^)+(0.0168P)^2^+0.6623P] where P=(Fo^2^+2Fc^2^)/3'
_refine_ls_weighting_scheme calc
_refine_ls_wR_factor_gt 0.0439
_refine_ls_wR_factor_ref 0.0468
_reflns_number_gt 9863
_reflns_number_total 10808
_reflns_threshold_expression >2sigma(I)
_cod_data_source_file c3dt52739e.txt
_cod_data_source_block jf360
_cod_depositor_comments
;
The following automatic conversions were performed:

'_symmetry_cell_setting' value 'Triclinic' changed to 'triclinic'
according to
/usr/data/users/saulius/crontab/automatic-downloads/current/RSC/lib/dictionaries/cif_core.dic
dictionary named 'cif_core.dic' version 2.4.2 from 2011-04-26.

Automatic conversion script
Id: cif_fix_values 2281 2013-09-26 08:29:07Z andrius 
;
_cod_original_cell_volume 1339.0(3)
_cod_database_code 7029418

loop_
_symmetry_equiv_pos_as_xyz
'x, y, z'
'-x, -y, -z'

loop_
_atom_site_label
_atom_site_type_symbol
_atom_site_fract_x
_atom_site_fract_y
_atom_site_fract_z
_atom_site_U_iso_or_equiv
_atom_site_adp_type
_atom_site_occupancy
_atom_site_symmetry_multiplicity
_atom_site_calc_flag
_atom_site_refinement_flags
Ir1 Ir 0.205781(6) 0.460864(6) 0.236601(5) 0.01220(2) Uani 1 1 d .
O1 O -0.18839(14) 0.02174(14) 0.04864(11) 0.0197(3) Uani 1 1 d .
O2 O 0.51039(16) 0.14354(15) 0.36690(12) 0.0242(3) Uani 1 1 d .
O3 O 0.38659(13) 0.62051(13) 0.26011(11) 0.0172(2) Uani 1 1 d .
O4 O 0.08732(14) 0.61043(13) 0.24300(11) 0.0182(2) Uani 1 1 d .
N1 N 0.18150(15) 0.46247(15) 0.38856(12) 0.0152(3) Uani 1 1 d .
N2 N 0.23519(15) 0.44742(15) 0.08435(12) 0.0140(3) Uani 1 1 d .
C1 C 0.2592(2) 0.5567(2) 0.46422(15) 0.0203(3) Uani 1 1 d .
H1 H 0.3274 0.6250 0.4454 0.024 Uiso 1 1 calc R
C2 C 0.2439(2) 0.5582(2) 0.56777(15) 0.0228(4) Uani 1 1 d .
H2 H 0.3009 0.6249 0.6192 0.027 Uiso 1 1 calc R
C3 C 0.1420(2) 0.4585(2) 0.59401(15) 0.0222(4) Uani 1 1 d .
H3 H 0.1275 0.4569 0.6642 0.027 Uiso 1 1 calc R
C4 C 0.0618(2) 0.36152(19) 0.51682(14) 0.0186(3) Uani 1 1 d .
H4 H -0.0078 0.2938 0.5348 0.022 Uiso 1 1 calc R
C5 C 0.08220(18) 0.36211(17) 0.41237(14) 0.0148(3) Uani 1 1 d .
C6 C 0.00724(17) 0.26839(17) 0.32106(14) 0.0144(3) Uani 1 1 d .
C7 C -0.09314(18) 0.14908(18) 0.32177(14) 0.0163(3) Uani 1 1 d .
C8 C -0.15396(18) 0.07144(18) 0.22789(15) 0.0169(3) Uani 1 1 d .
H8 H -0.2204 -0.0089 0.2274 0.020 Uiso 1 1 calc R
C9 C -0.11933(18) 0.10906(18) 0.13424(14) 0.0154(3) Uani 1 1 d .
C10 C -0.01926(17) 0.22427(17) 0.13261(14) 0.0145(3) Uani 1 1 d .
H10 H 0.0044 0.2486 0.0687 0.017 Uiso 1 1 calc R
C11 C 0.04704(17) 0.30492(17) 0.22590(13) 0.0134(3) Uani 1 1 d .
C12 C -0.1376(2) 0.0959(2) 0.41747(16) 0.0250(4) Uani 1 1 d .
H12A H -0.1880 0.1544 0.4564 0.037 Uiso 1 1 calc R
H12B H -0.0568 0.0928 0.4604 0.037 Uiso 1 1 calc R
H12C H -0.1967 0.0061 0.3974 0.037 Uiso 1 1 calc R
C13 C -0.1567(2) 0.0528(2) -0.05027(15) 0.0207(3) Uani 1 1 d .
H13A H -0.1807 0.1365 -0.0571 0.031 Uiso 1 1 calc R
H13B H -0.2090 -0.0188 -0.1045 0.031 Uiso 1 1 calc R
H13C H -0.0587 0.0620 -0.0567 0.031 Uiso 1 1 calc R
C14 C 0.32619(17) 0.33437(17) 0.22293(14) 0.0138(3) Uani 1 1 d .
C15 C 0.36551(19) 0.27559(18) 0.30392(14) 0.0166(3) Uani 1 1 d .
H15 H 0.3272 0.2887 0.3679 0.020 Uiso 1 1 calc R
C16 C 0.46017(19) 0.19863(18) 0.29002(15) 0.0174(3) Uani 1 1 d .
C17 C 0.51353(19) 0.17392(19) 0.19469(15) 0.0185(3) Uani 1 1 d .
H17 H 0.5784 0.1208 0.1867 0.022 Uiso 1 1 calc R
C18 C 0.47301(18) 0.22598(18) 0.11146(14) 0.0161(3) Uani 1 1 d .
C19 C 0.37890(17) 0.30882(17) 0.12573(13) 0.0143(3) Uani 1 1 d .
C20 C 0.32696(18) 0.37570(17) 0.04853(14) 0.0146(3) Uani 1 1 d .
C21 C 0.3620(2) 0.3767(2) -0.05333(15) 0.0224(4) Uani 1 1 d .
H21 H 0.4279 0.3304 -0.0787 0.027 Uiso 1 1 calc R
C22 C 0.3018(2) 0.4440(2) -0.11702(15) 0.0233(4) Uani 1 1 d .
H22 H 0.3260 0.4436 -0.1856 0.028 Uiso 1 1 calc R
C23 C 0.2055(2) 0.5123(2) -0.07974(15) 0.0215(4) Uani 1 1 d .
H23 H 0.1610 0.5571 -0.1224 0.026 Uiso 1 1 calc R
C24 C 0.17674(18) 0.51258(18) 0.02162(14) 0.0171(3) Uani 1 1 d .
H24 H 0.1130 0.5608 0.0483 0.021 Uiso 1 1 calc R
C25 C 0.4481(3) 0.1546(2) 0.46123(17) 0.0293(5) Uani 1 1 d .
H25A H 0.4567 0.2487 0.4901 0.044 Uiso 1 1 calc R
H25B H 0.4936 0.1141 0.5100 0.044 Uiso 1 1 calc R
H25C H 0.3512 0.1086 0.4485 0.044 Uiso 1 1 calc R
C26 C 0.5303(2) 0.1851(2) 0.01050(16) 0.0222(4) Uani 1 1 d .
H26A H 0.5832 0.2644 -0.0116 0.033 Uiso 1 1 calc R
H26B H 0.4550 0.1393 -0.0420 0.033 Uiso 1 1 calc R
H26C H 0.5898 0.1251 0.0198 0.033 Uiso 1 1 calc R
C27 C 0.3896(2) 0.74392(18) 0.26857(14) 0.0176(3) Uani 1 1 d .
C28 C 0.2769(2) 0.80220(19) 0.27058(15) 0.0209(4) Uani 1 1 d .
H28 H 0.2970 0.8966 0.2816 0.025 Uiso 1 1 calc R
C29 C 0.1374(2) 0.73589(19) 0.25805(14) 0.0187(3) Uani 1 1 d .
C30 C 0.5316(2) 0.8340(2) 0.27792(16) 0.0233(4) Uani 1 1 d .
H30A H 0.5966 0.7938 0.3110 0.035 Uiso 1 1 calc R
H30B H 0.5320 0.9207 0.3196 0.035 Uiso 1 1 calc R
H30C H 0.5580 0.8460 0.2092 0.035 Uiso 1 1 calc R
C31 C 0.0322(2) 0.8194(2) 0.26062(17) 0.0256(4) Uani 1 1 d .
H31A H -0.0268 0.7931 0.1958 0.038 Uiso 1 1 calc R
H31B H 0.0790 0.9136 0.2695 0.038 Uiso 1 1 calc R
H31C H -0.0236 0.8052 0.3182 0.038 Uiso 1 1 calc R

loop_
_atom_site_aniso_label
_atom_site_aniso_U_11
_atom_site_aniso_U_22
_atom_site_aniso_U_33
_atom_site_aniso_U_23
_atom_site_aniso_U_13
_atom_site_aniso_U_12
Ir1 0.01087(3) 0.01256(3) 0.01337(3) 0.00320(2) 0.00275(2) 0.00225(2)
O1 0.0192(6) 0.0197(6) 0.0164(6) 0.0026(5) -0.0012(5) -0.0021(5)
O2 0.0307(8) 0.0247(7) 0.0216(7) 0.0084(5) -0.0002(6) 0.0131(6)
O3 0.0134(5) 0.0146(6) 0.0221(6) 0.0027(5) 0.0031(5) 0.0008(5)
O4 0.0178(6) 0.0184(6) 0.0205(6) 0.0052(5) 0.0053(5) 0.0068(5)
N1 0.0135(6) 0.0172(7) 0.0150(7) 0.0028(5) 0.0032(5) 0.0035(5)
N2 0.0115(6) 0.0142(6) 0.0162(7) 0.0042(5) 0.0014(5) 0.0018(5)
C1 0.0172(8) 0.0215(9) 0.0192(9) 0.0021(7) 0.0021(7) -0.0004(7)
C2 0.0222(9) 0.0257(9) 0.0170(9) 0.0002(7) 0.0003(7) 0.0014(7)
C3 0.0230(9) 0.0288(10) 0.0147(8) 0.0043(7) 0.0028(7) 0.0058(8)
C4 0.0190(8) 0.0215(8) 0.0156(8) 0.0056(6) 0.0049(6) 0.0033(7)
C5 0.0141(7) 0.0164(7) 0.0154(7) 0.0056(6) 0.0033(6) 0.0041(6)
C6 0.0128(7) 0.0156(7) 0.0156(7) 0.0043(6) 0.0026(6) 0.0039(6)
C7 0.0143(7) 0.0186(8) 0.0172(8) 0.0071(6) 0.0031(6) 0.0031(6)
C8 0.0137(7) 0.0165(8) 0.0209(8) 0.0072(6) 0.0025(6) 0.0013(6)
C9 0.0134(7) 0.0164(7) 0.0171(8) 0.0038(6) 0.0011(6) 0.0047(6)
C10 0.0132(7) 0.0157(7) 0.0159(8) 0.0051(6) 0.0034(6) 0.0039(6)
C11 0.0110(7) 0.0160(7) 0.0145(7) 0.0044(6) 0.0015(6) 0.0046(6)
C12 0.0263(10) 0.0261(10) 0.0203(9) 0.0102(7) 0.0034(8) -0.0029(8)
C13 0.0218(9) 0.0224(9) 0.0161(8) 0.0036(7) -0.0002(7) 0.0021(7)
C14 0.0109(7) 0.0137(7) 0.0162(7) 0.0034(6) 0.0001(6) 0.0014(5)
C15 0.0175(8) 0.0179(8) 0.0148(8) 0.0039(6) 0.0015(6) 0.0040(6)
C16 0.0168(8) 0.0166(8) 0.0193(8) 0.0055(6) -0.0017(6) 0.0040(6)
C17 0.0160(8) 0.0185(8) 0.0228(9) 0.0049(6) 0.0017(7) 0.0069(6)
C18 0.0138(7) 0.0159(7) 0.0184(8) 0.0029(6) 0.0029(6) 0.0035(6)
C19 0.0129(7) 0.0153(7) 0.0150(7) 0.0035(6) 0.0018(6) 0.0030(6)
C20 0.0139(7) 0.0154(7) 0.0145(7) 0.0029(6) 0.0016(6) 0.0033(6)
C21 0.0272(10) 0.0285(10) 0.0158(8) 0.0053(7) 0.0065(7) 0.0139(8)
C22 0.0295(10) 0.0283(10) 0.0148(8) 0.0056(7) 0.0036(7) 0.0105(8)
C23 0.0240(9) 0.0251(9) 0.0180(8) 0.0072(7) 0.0004(7) 0.0092(7)
C24 0.0152(7) 0.0188(8) 0.0184(8) 0.0047(6) 0.0009(6) 0.0055(6)
C25 0.0439(13) 0.0271(10) 0.0206(10) 0.0086(8) -0.0005(9) 0.0135(9)
C26 0.0219(9) 0.0251(9) 0.0232(9) 0.0053(7) 0.0085(7) 0.0109(7)
C27 0.0215(8) 0.0167(8) 0.0122(7) 0.0020(6) 0.0037(6) -0.0005(6)
C28 0.0277(9) 0.0149(8) 0.0192(9) 0.0028(6) 0.0038(7) 0.0033(7)
C29 0.0246(9) 0.0196(8) 0.0148(8) 0.0053(6) 0.0057(7) 0.0091(7)
C30 0.0249(9) 0.0205(9) 0.0194(9) 0.0005(7) 0.0057(7) -0.0036(7)
C31 0.0327(11) 0.0247(9) 0.0264(10) 0.0095(8) 0.0094(8) 0.0166(8)

loop_
_atom_type_symbol
_atom_type_description
_atom_type_scat_dispersion_real
_atom_type_scat_dispersion_imag
_atom_type_scat_source
C C 0.0033 0.0016 'International Tables Vol C Tables 4.2.6.8 and 6.1.1.4'
H H 0.0000 0.0000 'International Tables Vol C Tables 4.2.6.8 and 6.1.1.4'
N N 0.0061 0.0033 'International Tables Vol C Tables 4.2.6.8 and 6.1.1.4'
O O 0.0106 0.0060 'International Tables Vol C Tables 4.2.6.8 and 6.1.1.4'
Ir Ir -1.4442 7.9887 'International Tables Vol C Tables 4.2.6.8 and 6.1.1.4'

loop_
_geom_angle_atom_site_label_1
_geom_angle_atom_site_label_2
_geom_angle_atom_site_label_3
_geom_angle
C14 Ir1 C11 88.00(7)
C14 Ir1 N1 96.10(7)
C11 Ir1 N1 79.96(7)
C14 Ir1 N2 79.98(7)
C11 Ir1 N2 98.73(7)
N1 Ir1 N2 175.93(6)
C14 Ir1 O3 88.16(6)
C11 Ir1 O3 174.05(6)
N1 Ir1 O3 95.95(6)
N2 Ir1 O3 85.06(6)
C14 Ir1 O4 174.50(6)
C11 Ir1 O4 96.45(6)
N1 Ir1 O4 87.88(6)
N2 Ir1 O4 96.10(6)
O3 Ir1 O4 87.66(5)
C9 O1 C13 117.47(15)
C16 O2 C25 116.99(16)
C27 O3 Ir1 125.89(12)
C29 O4 Ir1 125.16(12)
C1 N1 C5 120.39(16)
C1 N1 Ir1 122.62(13)
C5 N1 Ir1 116.99(12)
C24 N2 C20 120.32(15)
C24 N2 Ir1 123.08(12)
C20 N2 Ir1 116.43(12)
N1 C1 C2 123.01(18)
N1 C1 H1 118.5
C2 C1 H1 118.5
C1 C2 C3 117.75(19)
C1 C2 H2 121.1
C3 C2 H2 121.1
C4 C3 C2 119.57(18)
C4 C3 H3 120.2
C2 C3 H3 120.2
C3 C4 C5 120.97(17)
C3 C4 H4 119.5
C5 C4 H4 119.5
N1 C5 C4 118.30(17)
N1 C5 C6 113.34(15)
C4 C5 C6 128.34(16)
C7 C6 C11 120.38(16)
C7 C6 C5 126.02(16)
C11 C6 C5 113.57(15)
C8 C7 C6 118.53(16)
C8 C7 C12 116.28(16)
C6 C7 C12 125.17(17)
C7 C8 C9 121.49(16)
C7 C8 H8 119.3
C9 C8 H8 119.3
O1 C9 C10 125.19(16)
O1 C9 C8 114.34(16)
C10 C9 C8 120.44(17)
C9 C10 C11 120.07(16)
C9 C10 H10 120.0
C11 C10 H10 120.0
C10 C11 C6 119.03(16)
C10 C11 Ir1 124.94(13)
C6 C11 Ir1 115.83(13)
C7 C12 H12A 109.5
C7 C12 H12B 109.5
H12A C12 H12B 109.5
C7 C12 H12C 109.5
H12A C12 H12C 109.5
H12B C12 H12C 109.5
O1 C13 H13A 109.5
O1 C13 H13B 109.5
H13A C13 H13B 109.5
O1 C13 H13C 109.5
H13A C13 H13C 109.5
H13B C13 H13C 109.5
C15 C14 C19 119.74(16)
C15 C14 Ir1 123.91(13)
C19 C14 Ir1 116.29(12)
C16 C15 C14 119.79(17)
C16 C15 H15 120.1
C14 C15 H15 120.1
O2 C16 C15 123.69(17)
O2 C16 C17 115.55(16)
C15 C16 C17 120.75(17)
C18 C17 C16 121.12(16)
C18 C17 H17 119.4
C16 C17 H17 119.4
C17 C18 C19 118.64(16)
C17 C18 C26 116.37(16)
C19 C18 C26 124.96(17)
C14 C19 C18 119.87(16)
C14 C19 C20 113.39(15)
C18 C19 C20 126.74(16)
N2 C20 C21 118.14(16)
N2 C20 C19 113.48(15)
C21 C20 C19 128.36(16)
C22 C21 C20 121.10(17)
C22 C21 H21 119.5
C20 C21 H21 119.5
C21 C22 C23 119.51(18)
C21 C22 H22 120.2
C23 C22 H22 120.2
C24 C23 C22 117.80(18)
C24 C23 H23 121.1
C22 C23 H23 121.1
N2 C24 C23 123.07(17)
N2 C24 H24 118.5
C23 C24 H24 118.5
O2 C25 H25A 109.5
O2 C25 H25B 109.5
H25A C25 H25B 109.5
O2 C25 H25C 109.5
H25A C25 H25C 109.5
H25B C25 H25C 109.5
C18 C26 H26A 109.5
C18 C26 H26B 109.5
H26A C26 H26B 109.5
C18 C26 H26C 109.5
H26A C26 H26C 109.5
H26B C26 H26C 109.5
O3 C27 C28 127.01(17)
O3 C27 C30 114.63(17)
C28 C27 C30 118.36(17)
C27 C28 C29 127.12(17)
C27 C28 H28 116.4
C29 C28 H28 116.4
O4 C29 C28 127.04(17)
O4 C29 C31 114.79(18)
C28 C29 C31 118.16(18)
C27 C30 H30A 109.5
C27 C30 H30B 109.5
H30A C30 H30B 109.5
C27 C30 H30C 109.5
H30A C30 H30C 109.5
H30B C30 H30C 109.5
C29 C31 H31A 109.5
C29 C31 H31B 109.5
H31A C31 H31B 109.5
C29 C31 H31C 109.5
H31A C31 H31C 109.5
H31B C31 H31C 109.5

loop_
_geom_bond_atom_site_label_1
_geom_bond_atom_site_label_2
_geom_bond_distance
Ir1 C14 1.9846(17)
Ir1 C11 1.9944(18)
Ir1 N1 2.0348(15)
Ir1 N2 2.0363(15)
Ir1 O3 2.1487(14)
Ir1 O4 2.1705(13)
O1 C9 1.375(2)
O1 C13 1.435(2)
O2 C16 1.381(2)
O2 C25 1.423(3)
O3 C27 1.275(2)
O4 C29 1.277(2)
N1 C1 1.354(2)
N1 C5 1.370(2)
N2 C24 1.353(2)
N2 C20 1.373(2)
C1 C2 1.384(3)
C1 H1 0.9500
C2 C3 1.394(3)
C2 H2 0.9500
C3 C4 1.389(3)
C3 H3 0.9500
C4 C5 1.408(2)
C4 H4 0.9500
C5 C6 1.474(3)
C6 C7 1.423(2)
C6 C11 1.427(2)
C7 C8 1.393(3)
C7 C12 1.516(3)
C8 C9 1.399(3)
C8 H8 0.9500
C9 C10 1.393(2)
C10 C11 1.413(3)
C10 H10 0.9500
C12 H12A 0.9800
C12 H12B 0.9800
C12 H12C 0.9800
C13 H13A 0.9800
C13 H13B 0.9800
C13 H13C 0.9800
C14 C15 1.407(2)
C14 C19 1.422(2)
C15 C16 1.383(3)
C15 H15 0.9500
C16 C17 1.402(3)
C17 C18 1.393(3)
C17 H17 0.9500
C18 C19 1.424(2)
C18 C26 1.515(3)
C19 C20 1.472(2)
C20 C21 1.411(3)
C21 C22 1.388(3)
C21 H21 0.9500
C22 C23 1.393(3)
C22 H22 0.9500
C23 C24 1.385(3)
C23 H23 0.9500
C24 H24 0.9500
C25 H25A 0.9800
C25 H25B 0.9800
C25 H25C 0.9800
C26 H26A 0.9800
C26 H26B 0.9800
C26 H26C 0.9800
C27 C28 1.406(3)
C27 C30 1.514(3)
C28 C29 1.409(3)
C28 H28 0.9500
C29 C31 1.519(3)
C30 H30A 0.9800
C30 H30B 0.9800
C30 H30C 0.9800
C31 H31A 0.9800
C31 H31B 0.9800
C31 H31C 0.9800

loop_
_geom_torsion_atom_site_label_1
_geom_torsion_atom_site_label_2
_geom_torsion_atom_site_label_3
_geom_torsion_atom_site_label_4
_geom_torsion
C14 Ir1 O3 C27 174.75(15)
N1 Ir1 O3 C27 -89.30(15)
N2 Ir1 O3 C27 94.65(15)
O4 Ir1 O3 C27 -1.68(15)
C11 Ir1 O4 C29 174.55(15)
N1 Ir1 O4 C29 94.91(15)
N2 Ir1 O4 C29 -85.91(15)
O3 Ir1 O4 C29 -1.13(15)
C14 Ir1 N1 C1 95.69(15)
C11 Ir1 N1 C1 -177.44(16)
O3 Ir1 N1 C1 6.91(15)
O4 Ir1 N1 C1 -80.51(15)
C14 Ir1 N1 C5 -83.85(13)
C11 Ir1 N1 C5 3.02(13)
O3 Ir1 N1 C5 -172.63(12)
O4 Ir1 N1 C5 99.94(13)
C14 Ir1 N2 C24 178.67(15)
C11 Ir1 N2 C24 92.28(15)
O3 Ir1 N2 C24 -92.34(14)
O4 Ir1 N2 C24 -5.23(15)
C14 Ir1 N2 C20 -6.12(13)
C11 Ir1 N2 C20 -92.51(13)
O3 Ir1 N2 C20 82.88(13)
O4 Ir1 N2 C20 169.98(12)
C5 N1 C1 C2 -0.1(3)
Ir1 N1 C1 C2 -179.65(15)
N1 C1 C2 C3 -1.0(3)
C1 C2 C3 C4 0.9(3)
C2 C3 C4 C5 0.2(3)
C1 N1 C5 C4 1.2(3)
Ir1 N1 C5 C4 -179.21(13)
C1 N1 C5 C6 179.92(16)
Ir1 N1 C5 C6 -0.53(19)
C3 C4 C5 N1 -1.3(3)
C3 C4 C5 C6 -179.75(18)
N1 C5 C6 C7 174.52(16)
C4 C5 C6 C7 -7.0(3)
N1 C5 C6 C11 -3.6(2)
C4 C5 C6 C11 174.96(17)
C11 C6 C7 C8 -1.8(2)
C5 C6 C7 C8 -179.80(17)
C11 C6 C7 C12 176.22(17)
C5 C6 C7 C12 -1.8(3)
C6 C7 C8 C9 -0.6(3)
C12 C7 C8 C9 -178.83(17)
C13 O1 C9 C10 -1.1(3)
C13 O1 C9 C8 -179.09(16)
C7 C8 C9 O1 179.97(16)
C7 C8 C9 C10 1.9(3)
O1 C9 C10 C11 -178.55(16)
C8 C9 C10 C11 -0.7(3)
C9 C10 C11 C6 -1.7(2)
C9 C10 C11 Ir1 172.85(13)
C7 C6 C11 C10 3.0(2)
C5 C6 C11 C10 -178.82(15)
C7 C6 C11 Ir1 -172.06(13)
C5 C6 C11 Ir1 6.15(19)
C14 Ir1 C11 C10 -83.12(15)
N1 Ir1 C11 C10 -179.68(15)
N2 Ir1 C11 C10 -3.58(15)
O4 Ir1 C11 C10 93.63(15)
C14 Ir1 C11 C6 91.57(13)
N1 Ir1 C11 C6 -4.98(12)
N2 Ir1 C11 C6 171.12(12)
O4 Ir1 C11 C6 -91.67(13)
C11 Ir1 C14 C15 -78.57(16)
N1 Ir1 C14 C15 1.11(16)
N2 Ir1 C14 C15 -177.79(16)
O3 Ir1 C14 C15 96.90(15)
C11 Ir1 C14 C19 104.43(14)
N1 Ir1 C14 C19 -175.90(13)
N2 Ir1 C14 C19 5.20(13)
O3 Ir1 C14 C19 -80.11(13)
C19 C14 C15 C16 3.1(3)
Ir1 C14 C15 C16 -173.79(14)
C25 O2 C16 C15 7.7(3)
C25 O2 C16 C17 -173.51(18)
C14 C15 C16 O2 176.17(17)
C14 C15 C16 C17 -2.6(3)
O2 C16 C17 C18 -178.83(17)
C15 C16 C17 C18 0.0(3)
C16 C17 C18 C19 1.9(3)
C16 C17 C18 C26 -176.05(18)
C15 C14 C19 C18 -1.2(3)
Ir1 C14 C19 C18 175.99(13)
C15 C14 C19 C20 179.20(16)
Ir1 C14 C19 C20 -3.7(2)
C17 C18 C19 C14 -1.4(3)
C26 C18 C19 C14 176.45(17)
C17 C18 C19 C20 178.25(17)
C26 C18 C19 C20 -4.0(3)
C24 N2 C20 C21 2.5(3)
Ir1 N2 C20 C21 -172.86(14)
C24 N2 C20 C19 -178.86(16)
Ir1 N2 C20 C19 5.79(19)
C14 C19 C20 N2 -1.4(2)
C18 C19 C20 N2 178.95(17)
C14 C19 C20 C21 177.05(19)
C18 C19 C20 C21 -2.6(3)
N2 C20 C21 C22 -2.4(3)
C19 C20 C21 C22 179.22(19)
C20 C21 C22 C23 0.2(3)
C21 C22 C23 C24 1.7(3)
C20 N2 C24 C23 -0.5(3)
Ir1 N2 C24 C23 174.50(15)
C22 C23 C24 N2 -1.6(3)
Ir1 O3 C27 C28 4.1(3)
Ir1 O3 C27 C30 -176.29(12)
O3 C27 C28 C29 -3.8(3)
C30 C27 C28 C29 176.67(18)
Ir1 O4 C29 C28 1.8(3)
Ir1 O4 C29 C31 -179.16(12)
C27 C28 C29 O4 0.4(3)
C27 C28 C29 C31 -178.61(19)
